data_4123664
loop_
_publ_author_name
'Schowner, Roman'
'Frey, Wolfgang'
'Buchmeiser, Michael R.'

_publ_section_title
;
 Cationic tungsten-oxo-alkylidene-N-heterocyclic carbene complexes: highly
 active olefin metathesis catalysts.
;
_journal_issue 19
_journal_name_full 'Journal of the American Chemical Society'
_journal_page_first 6188
_journal_page_last 6191
_journal_paper_doi 10.1021/jacs.5b03788
_journal_volume 137
_journal_year 2015
_chemical_formula_moiety 'C35 H39 Cl F6 N2 O2 W'
_chemical_formula_sum 'C35 H39 Cl F6 N2 O2 W'
_chemical_formula_weight 852.98
_chemical_name_systematic
; 
 ? 
;
_space_group_IT_number 61
_symmetry_cell_setting orthorhombic
_symmetry_space_group_name_Hall '-P 2ac 2ab'
_symmetry_space_group_name_H-M 'P b c a'
_atom_sites_solution_hydrogens geom
_atom_sites_solution_primary direct
_atom_sites_solution_secondary difmap
_audit_creation_method SHELXL-97
_cell_angle_alpha 90.00
_cell_angle_beta 90.00
_cell_angle_gamma 90.00
_cell_formula_units_Z 8
_cell_length_a 18.3311(8)
_cell_length_b 15.7359(7)
_cell_length_c 23.3815(10)
_cell_measurement_reflns_used 5156
_cell_measurement_temperature 100(2)
_cell_measurement_theta_max 28.35
_cell_measurement_theta_min 1.74
_cell_volume 6744.5(5)
_computing_cell_refinement 'Bruker APEXII Software Suite, 2008'
_computing_data_collection 'Bruker APEXII Software Suite, 2008'
_computing_data_reduction 'Bruker APEXII Software Suite, 2008'
_computing_molecular_graphics 'SHELXTL-plus, XP (Sheldrick, 1991)'
_computing_structure_refinement 'SHELXL-97 (Sheldrick, 1997)'
_computing_structure_solution 'SHELXS-97 (Sheldrick, 1990)'
_diffrn_ambient_temperature 100(2)
_diffrn_measured_fraction_theta_full 0.990
_diffrn_measured_fraction_theta_max 0.990
_diffrn_measurement_device_type 'Bruker Kappa APEXII Duo'
_diffrn_measurement_method 'Omega + Phi Scans'
_diffrn_radiation_monochromator Triumph
_diffrn_radiation_source 'fine-focus sealed tube'
_diffrn_radiation_type MoK\a
_diffrn_radiation_wavelength 0.71073
_diffrn_reflns_av_R_equivalents 0.1069
_diffrn_reflns_av_sigmaI/netI 0.0809
_diffrn_reflns_limit_h_max 24
_diffrn_reflns_limit_h_min -17
_diffrn_reflns_limit_k_max 21
_diffrn_reflns_limit_k_min -21
_diffrn_reflns_limit_l_max 29
_diffrn_reflns_limit_l_min -30
_diffrn_reflns_number 58331
_diffrn_reflns_theta_full 28.35
_diffrn_reflns_theta_max 28.35
_diffrn_reflns_theta_min 1.74
_diffrn_standards_decay_% 0
_diffrn_standards_interval_count 0
_diffrn_standards_number 0
_exptl_absorpt_coefficient_mu 3.572
_exptl_absorpt_correction_T_max 0.8314
_exptl_absorpt_correction_T_min 0.5743
_exptl_absorpt_correction_type numerical
_exptl_absorpt_process_details 'Blessing, 1995'
_exptl_crystal_colour light-yellow
_exptl_crystal_density_diffrn 1.680
_exptl_crystal_density_method 'not measured'
_exptl_crystal_description irregular
_exptl_crystal_F_000 3392
_exptl_crystal_size_max 0.19
_exptl_crystal_size_mid 0.10
_exptl_crystal_size_min 0.10
_refine_diff_density_max 1.402
_refine_diff_density_min -0.784
_refine_diff_density_rms 0.172
_refine_ls_extinction_method none
_refine_ls_goodness_of_fit_ref 1.033
_refine_ls_hydrogen_treatment mixed
_refine_ls_matrix_type full
_refine_ls_number_parameters 437
_refine_ls_number_reflns 8335
_refine_ls_number_restraints 0
_refine_ls_restrained_S_all 1.033
_refine_ls_R_factor_all 0.0941
_refine_ls_R_factor_gt 0.0403
_refine_ls_shift/su_max 0.001
_refine_ls_shift/su_mean 0.000
_refine_ls_structure_factor_coef Fsqd
_refine_ls_weighting_details 'calc w=1/[\s^2^(Fo^2^)+(0.0223P)^2^+0.0000P] where P=(Fo^2^+2Fc^2^)/3'
_refine_ls_weighting_scheme calc
_refine_ls_wR_factor_gt 0.0639
_refine_ls_wR_factor_ref 0.0710
_reflns_number_gt 5156
_reflns_number_total 8335
_reflns_threshold_expression >2sigma(I)
_cod_data_source_file ja5b03788_si_002.cif
_cod_data_source_block buch78
_cod_depositor_comments 'Adding full bibliography for 4123661--4123664.cif.'
_cod_database_code 4123664

loop_
_symmetry_equiv_pos_as_xyz
'x, y, z'
'-x+1/2, -y, z+1/2'
'-x, y+1/2, -z+1/2'
'x+1/2, -y+1/2, -z'
'-x, -y, -z'
'x-1/2, y, -z-1/2'
'x, -y-1/2, z-1/2'
'-x-1/2, y-1/2, z'

loop_
_atom_site_label
_atom_site_type_symbol
_atom_site_fract_x
_atom_site_fract_y
_atom_site_fract_z
_atom_site_U_iso_or_equiv
_atom_site_adp_type
_atom_site_occupancy
_atom_site_symmetry_multiplicity
_atom_site_calc_flag
_atom_site_refinement_flags
W1 W 0.831047(9) 0.782139(11) 0.409100(8) 0.01171(5) Uani 1 1 d .
Cl1 Cl 0.72200(6) 0.73078(7) 0.45558(5) 0.0176(3) Uani 1 1 d .
O1 O 0.90139(16) 0.85248(19) 0.40349(14) 0.0188(8) Uani 1 1 d .
F1 F 1.02378(15) 0.6447(2) 0.47046(13) 0.0323(8) Uani 1 1 d .
N1 N 0.6994(2) 0.9010(2) 0.34978(17) 0.0134(9) Uani 1 1 d .
C1 C 0.7527(2) 0.8876(3) 0.3889(2) 0.0136(10) Uani 1 1 d .
O2 O 0.88046(16) 0.69820(18) 0.46100(14) 0.0147(7) Uani 1 1 d .
F2 F 0.94084(17) 0.55616(18) 0.50228(15) 0.0407(9) Uani 1 1 d .
N2 N 0.7439(2) 0.9520(2) 0.42710(16) 0.0130(9) Uani 1 1 d .
C2 C 0.6582(3) 0.9715(3) 0.3643(2) 0.0194(11) Uani 1 1 d .
H2 H 0.6174 0.9930 0.3438 0.023 Uiso 1 1 calc R
F3 F 1.01149(17) 0.6232(2) 0.56017(14) 0.0443(9) Uani 1 1 d .
C3 C 0.6860(2) 1.0035(3) 0.4122(2) 0.0157(10) Uani 1 1 d .
H3 H 0.6693 1.0522 0.4322 0.019 Uiso 1 1 calc R
F4 F 0.82559(18) 0.62216(18) 0.55717(13) 0.0348(8) Uani 1 1 d .
C4 C 0.6905(2) 0.8632(3) 0.2933(2) 0.0167(11) Uani 1 1 d .
F5 F 0.81952(17) 0.7577(2) 0.56617(14) 0.0410(9) Uani 1 1 d .
C5 C 0.6410(2) 0.7968(3) 0.2851(2) 0.0180(11) Uani 1 1 d .
F6 F 0.89982(19) 0.6862(2) 0.61294(14) 0.0543(11) Uani 1 1 d .
C6 C 0.6303(3) 0.7704(3) 0.2293(2) 0.0200(11) Uani 1 1 d .
H6 H 0.5985 0.7238 0.2226 0.024 Uiso 1 1 calc R
C7 C 0.6630(3) 0.8078(3) 0.1834(2) 0.0257(13) Uani 1 1 d .
C8 C 0.7112(3) 0.8755(3) 0.1930(2) 0.0228(13) Uani 1 1 d .
H8 H 0.7345 0.9019 0.1614 0.027 Uiso 1 1 calc R
C9 C 0.7256(3) 0.9045(3) 0.2481(2) 0.0191(12) Uani 1 1 d .
C10 C 0.5996(3) 0.7600(3) 0.3339(2) 0.0225(12) Uani 1 1 d .
H10A H 0.5734 0.7092 0.3210 0.034 Uiso 1 1 calc R
H10B H 0.5646 0.8020 0.3482 0.034 Uiso 1 1 calc R
H10C H 0.6336 0.7445 0.3645 0.034 Uiso 1 1 calc R
C11 C 0.6483(3) 0.7795(4) 0.1228(2) 0.0408(15) Uani 1 1 d .
H11A H 0.6829 0.7346 0.1123 0.061 Uiso 1 1 calc R
H11B H 0.6541 0.8278 0.0968 0.061 Uiso 1 1 calc R
H11C H 0.5984 0.7575 0.1200 0.061 Uiso 1 1 calc R
C12 C 0.7768(3) 0.9778(3) 0.2579(2) 0.0274(13) Uani 1 1 d .
H12A H 0.7509 1.0235 0.2779 0.041 Uiso 1 1 calc R
H12B H 0.7947 0.9987 0.2211 0.041 Uiso 1 1 calc R
H12C H 0.8181 0.9587 0.2813 0.041 Uiso 1 1 calc R
C13 C 0.7917(2) 0.9707(3) 0.4740(2) 0.0138(11) Uani 1 1 d .
C14 C 0.7728(2) 0.9493(3) 0.5297(2) 0.0156(11) Uani 1 1 d .
C15 C 0.8221(3) 0.9676(3) 0.5728(2) 0.0172(11) Uani 1 1 d .
H15 H 0.8101 0.9531 0.6111 0.021 Uiso 1 1 calc R
C16 C 0.8886(3) 1.0063(3) 0.5619(2) 0.0176(11) Uani 1 1 d .
C17 C 0.9032(2) 1.0322(3) 0.5062(2) 0.0160(11) Uani 1 1 d .
H17 H 0.9470 1.0623 0.4986 0.019 Uiso 1 1 calc R
C18 C 0.8560(2) 1.0156(3) 0.4617(2) 0.0119(10) Uani 1 1 d .
C19 C 0.6987(2) 0.9118(3) 0.5436(2) 0.0192(11) Uani 1 1 d .
H19A H 0.6604 0.9484 0.5278 0.029 Uiso 1 1 calc R
H19B H 0.6929 0.9079 0.5852 0.029 Uiso 1 1 calc R
H19C H 0.6948 0.8550 0.5268 0.029 Uiso 1 1 calc R
C20 C 0.9420(3) 1.0220(3) 0.6093(2) 0.0241(13) Uani 1 1 d .
H20A H 0.9168 1.0488 0.6416 0.036 Uiso 1 1 calc R
H20B H 0.9809 1.0596 0.5957 0.036 Uiso 1 1 calc R
H20C H 0.9632 0.9678 0.6217 0.036 Uiso 1 1 calc R
C21 C 0.8713(3) 1.0472(3) 0.4021(2) 0.0189(11) Uani 1 1 d .
H21A H 0.9136 1.0852 0.4028 0.028 Uiso 1 1 calc R
H21B H 0.8286 1.0782 0.3878 0.028 Uiso 1 1 calc R
H21C H 0.8814 0.9988 0.3770 0.028 Uiso 1 1 calc R
C22 C 0.8356(2) 0.7247(3) 0.33842(18) 0.0123(9) Uani 1 1 d .
H22 H 0.798(2) 0.680(3) 0.3442(19) 0.021(14) Uiso 1 1 d .
C23 C 0.8822(2) 0.7166(3) 0.28459(19) 0.0153(10) Uani 1 1 d .
C24 C 0.8300(3) 0.7054(3) 0.2337(2) 0.0252(12) Uani 1 1 d .
H24A H 0.8582 0.7030 0.1981 0.038 Uiso 1 1 calc R
H24B H 0.7962 0.7536 0.2322 0.038 Uiso 1 1 calc R
H24C H 0.8024 0.6526 0.2383 0.038 Uiso 1 1 calc R
C25 C 0.9295(3) 0.7960(3) 0.2762(2) 0.0236(12) Uani 1 1 d .
H25A H 0.9619 0.8031 0.3092 0.035 Uiso 1 1 calc R
H25B H 0.8981 0.8461 0.2726 0.035 Uiso 1 1 calc R
H25C H 0.9588 0.7897 0.2414 0.035 Uiso 1 1 calc R
C26 C 0.9333(2) 0.6400(3) 0.2922(2) 0.0153(11) Uani 1 1 d .
C27 C 0.9403(3) 0.5772(3) 0.2507(2) 0.0247(13) Uani 1 1 d .
H27 H 0.9117 0.5807 0.2169 0.030 Uiso 1 1 calc R
C28 C 0.9882(3) 0.5093(3) 0.2576(2) 0.0293(14) Uani 1 1 d .
H28 H 0.9932 0.4680 0.2282 0.035 Uiso 1 1 calc R
C29 C 1.0280(3) 0.5020(3) 0.3065(2) 0.0229(13) Uani 1 1 d .
H29 H 1.0592 0.4545 0.3119 0.027 Uiso 1 1 calc R
C30 C 1.0230(2) 0.5636(3) 0.3480(2) 0.0186(11) Uani 1 1 d .
H30 H 1.0521 0.5598 0.3815 0.022 Uiso 1 1 calc R
C31 C 0.9756(2) 0.6310(3) 0.3410(2) 0.0154(11) Uani 1 1 d .
H31 H 0.9719 0.6725 0.3704 0.018 Uiso 1 1 calc R
C32 C 0.9180(3) 0.7049(3) 0.5122(2) 0.0178(11) Uani 1 1 d .
C33 C 0.9605(3) 0.7863(3) 0.5210(2) 0.0380(15) Uani 1 1 d .
H33A H 0.9947 0.7941 0.4892 0.057 Uiso 1 1 calc R
H33B H 0.9877 0.7830 0.5570 0.057 Uiso 1 1 calc R
H33C H 0.9267 0.8344 0.5224 0.057 Uiso 1 1 calc R
C34 C 0.9740(3) 0.6318(3) 0.5108(2) 0.0286(14) Uani 1 1 d .
C35 C 0.8661(3) 0.6909(4) 0.5622(3) 0.0336(15) Uani 1 1 d .

loop_
_atom_site_aniso_label
_atom_site_aniso_U_11
_atom_site_aniso_U_22
_atom_site_aniso_U_33
_atom_site_aniso_U_23
_atom_site_aniso_U_13
_atom_site_aniso_U_12
W1 0.00993(9) 0.00837(8) 0.01684(9) 0.00065(9) -0.00003(10) 0.00203(9)
Cl1 0.0156(6) 0.0168(6) 0.0204(6) 0.0021(5) 0.0021(5) 0.0005(5)
O1 0.0157(17) 0.0147(16) 0.026(2) 0.0015(16) 0.0008(16) 0.0024(14)
F1 0.0195(16) 0.044(2) 0.033(2) -0.0039(16) 0.0030(15) 0.0093(15)
N1 0.010(2) 0.011(2) 0.019(2) 0.0005(17) -0.0007(18) 0.0036(16)
C1 0.011(2) 0.012(2) 0.017(3) 0.0020(19) 0.002(2) 0.0020(19)
O2 0.0133(17) 0.0113(18) 0.0195(19) 0.0020(14) -0.0070(15) 0.0012(13)
F2 0.043(2) 0.0144(16) 0.065(3) -0.0030(16) -0.0279(18) 0.0047(15)
N2 0.008(2) 0.012(2) 0.019(2) 0.0009(16) 0.0038(17) -0.0005(17)
C2 0.014(3) 0.018(3) 0.026(3) 0.003(2) 0.002(2) 0.010(2)
F3 0.044(2) 0.052(2) 0.037(2) -0.0069(17) -0.0207(18) 0.0218(18)
C3 0.013(3) 0.010(2) 0.023(3) 0.002(2) 0.007(2) 0.0026(18)
F4 0.044(2) 0.0222(16) 0.038(2) 0.0042(14) 0.0099(17) -0.0053(16)
C4 0.016(3) 0.017(3) 0.017(3) 0.003(2) -0.002(2) 0.012(2)
F5 0.042(2) 0.038(2) 0.043(2) -0.0077(15) -0.0044(17) 0.0165(16)
C5 0.015(2) 0.015(3) 0.025(3) 0.002(2) -0.003(2) 0.007(2)
F6 0.058(2) 0.082(3) 0.024(2) 0.0065(18) -0.0068(18) 0.014(2)
C6 0.022(3) 0.015(3) 0.024(3) 0.003(2) -0.006(2) 0.004(2)
C7 0.031(3) 0.023(3) 0.023(3) -0.004(2) -0.010(3) 0.020(3)
C8 0.029(3) 0.021(3) 0.019(3) 0.008(2) 0.008(2) 0.010(2)
C9 0.020(3) 0.015(3) 0.023(3) 0.005(2) -0.001(2) 0.010(2)
C10 0.020(3) 0.025(3) 0.022(3) 0.000(2) -0.006(2) -0.004(2)
C11 0.066(4) 0.028(3) 0.028(3) -0.003(3) -0.004(3) 0.008(3)
C12 0.024(3) 0.027(3) 0.031(4) 0.012(3) 0.005(3) 0.003(2)
C13 0.017(3) 0.005(2) 0.020(3) -0.0027(19) 0.002(2) 0.0029(19)
C14 0.014(3) 0.007(2) 0.025(3) -0.001(2) 0.007(2) 0.0030(19)
C15 0.020(3) 0.015(2) 0.017(3) 0.0003(19) 0.006(2) -0.001(2)
C16 0.016(3) 0.015(3) 0.021(3) -0.003(2) -0.001(2) 0.002(2)
C17 0.009(2) 0.010(2) 0.030(3) -0.001(2) 0.005(2) -0.001(2)
C18 0.011(2) 0.007(2) 0.018(3) 0.0027(19) 0.002(2) 0.0002(18)
C19 0.018(3) 0.022(3) 0.018(3) 0.002(2) 0.007(2) -0.002(2)
C20 0.022(3) 0.027(3) 0.024(3) -0.002(2) -0.004(2) 0.004(2)
C21 0.018(3) 0.014(2) 0.025(3) 0.006(2) 0.001(2) -0.001(2)
C22 0.010(2) 0.009(2) 0.018(2) 0.004(2) 0.004(2) 0.004(2)
C23 0.017(2) 0.012(2) 0.017(3) 0.002(2) 0.004(2) 0.002(2)
C24 0.029(3) 0.031(3) 0.016(3) -0.001(2) -0.002(3) 0.019(3)
C25 0.023(3) 0.014(3) 0.034(3) 0.009(2) 0.013(2) 0.005(2)
C26 0.011(3) 0.019(3) 0.017(3) 0.005(2) 0.010(2) 0.001(2)
C27 0.029(3) 0.027(3) 0.018(3) 0.002(2) 0.001(3) 0.013(2)
C28 0.043(4) 0.026(3) 0.019(3) -0.005(2) 0.006(3) 0.020(3)
C29 0.021(3) 0.013(3) 0.035(4) 0.006(2) 0.003(3) 0.009(2)
C30 0.011(3) 0.021(3) 0.024(3) 0.002(2) -0.002(2) 0.000(2)
C31 0.013(3) 0.012(2) 0.021(3) -0.003(2) 0.001(2) 0.002(2)
C32 0.019(3) 0.011(3) 0.023(3) 0.000(2) -0.002(2) 0.003(2)
C33 0.049(4) 0.025(3) 0.041(4) -0.002(3) -0.013(3) 0.001(3)
C34 0.031(3) 0.027(3) 0.027(3) -0.002(3) -0.016(3) 0.005(3)
C35 0.049(4) 0.027(3) 0.024(4) -0.001(3) -0.008(3) 0.007(3)

loop_
_atom_type_symbol
_atom_type_description
_atom_type_scat_dispersion_real
_atom_type_scat_dispersion_imag
_atom_type_scat_source
C C 0.0033 0.0016 'International Tables Vol C Tables 4.2.6.8 and 6.1.1.4'
H H 0.0000 0.0000 'International Tables Vol C Tables 4.2.6.8 and 6.1.1.4'
N N 0.0061 0.0033 'International Tables Vol C Tables 4.2.6.8 and 6.1.1.4'
O O 0.0106 0.0060 'International Tables Vol C Tables 4.2.6.8 and 6.1.1.4'
F F 0.0171 0.0103 'International Tables Vol C Tables 4.2.6.8 and 6.1.1.4'
Cl Cl 0.1484 0.1585 'International Tables Vol C Tables 4.2.6.8 and 6.1.1.4'
W W -0.8490 6.8722 'International Tables Vol C Tables 4.2.6.8 and 6.1.1.4'

loop_
_geom_angle_atom_site_label_1
_geom_angle_atom_site_label_2
_geom_angle_atom_site_label_3
_geom_angle
O1 W1 C22 102.15(18)
O1 W1 O2 97.60(13)
C22 W1 O2 101.21(15)
O1 W1 C1 89.30(15)
C22 W1 C1 101.41(17)
O2 W1 C1 154.35(15)
O1 W1 Cl1 151.44(11)
C22 W1 Cl1 105.70(14)
O2 W1 Cl1 83.19(9)
C1 W1 Cl1 79.20(12)
C1 N1 C2 110.6(4)
C1 N1 C4 129.1(4)
C2 N1 C4 119.2(4)
N1 C1 N2 104.1(4)
N1 C1 W1 135.9(3)
N2 C1 W1 119.1(3)
C32 O2 W1 134.1(3)
C1 N2 C3 111.2(4)
C1 N2 C13 125.7(4)
C3 N2 C13 122.9(4)
C3 C2 N1 107.5(4)
C3 C2 H2 126.3
N1 C2 H2 126.3
C2 C3 N2 106.6(4)
C2 C3 H3 126.7
N2 C3 H3 126.7
C5 C4 C9 122.9(5)
C5 C4 N1 120.1(4)
C9 C4 N1 116.4(4)
C6 C5 C4 116.5(5)
C6 C5 C10 122.2(4)
C4 C5 C10 121.2(5)
C7 C6 C5 123.4(5)
C7 C6 H6 118.3
C5 C6 H6 118.3
C6 C7 C8 118.6(5)
C6 C7 C11 122.2(5)
C8 C7 C11 119.2(5)
C9 C8 C7 121.1(5)
C9 C8 H8 119.4
C7 C8 H8 119.4
C8 C9 C4 117.4(5)
C8 C9 C12 120.8(5)
C4 C9 C12 121.8(5)
C5 C10 H10A 109.5
C5 C10 H10B 109.5
H10A C10 H10B 109.5
C5 C10 H10C 109.5
H10A C10 H10C 109.5
H10B C10 H10C 109.5
C7 C11 H11A 109.5
C7 C11 H11B 109.5
H11A C11 H11B 109.5
C7 C11 H11C 109.5
H11A C11 H11C 109.5
H11B C11 H11C 109.5
C9 C12 H12A 109.5
C9 C12 H12B 109.5
H12A C12 H12B 109.5
C9 C12 H12C 109.5
H12A C12 H12C 109.5
H12B C12 H12C 109.5
C14 C13 C18 121.6(4)
C14 C13 N2 121.0(4)
C18 C13 N2 117.3(4)
C15 C14 C13 117.9(4)
C15 C14 C19 120.7(4)
C13 C14 C19 121.3(4)
C14 C15 C16 122.1(4)
C14 C15 H15 119.0
C16 C15 H15 119.0
C15 C16 C17 118.1(5)
C15 C16 C20 120.6(5)
C17 C16 C20 121.2(4)
C18 C17 C16 122.0(4)
C18 C17 H17 119.0
C16 C17 H17 119.0
C17 C18 C13 117.9(4)
C17 C18 C21 121.3(4)
C13 C18 C21 120.8(4)
C14 C19 H19A 109.5
C14 C19 H19B 109.5
H19A C19 H19B 109.5
C14 C19 H19C 109.5
H19A C19 H19C 109.5
H19B C19 H19C 109.5
C16 C20 H20A 109.5
C16 C20 H20B 109.5
H20A C20 H20B 109.5
C16 C20 H20C 109.5
H20A C20 H20C 109.5
H20B C20 H20C 109.5
C18 C21 H21A 109.5
C18 C21 H21B 109.5
H21A C21 H21B 109.5
C18 C21 H21C 109.5
H21A C21 H21C 109.5
H21B C21 H21C 109.5
C23 C22 W1 142.0(3)
C23 C22 H22 116(3)
W1 C22 H22 101(3)
C22 C23 C25 110.7(4)
C22 C23 C26 108.1(4)
C25 C23 C26 108.0(4)
C22 C23 C24 107.4(4)
C25 C23 C24 110.2(4)
C26 C23 C24 112.4(4)
C23 C24 H24A 109.5
C23 C24 H24B 109.5
H24A C24 H24B 109.5
C23 C24 H24C 109.5
H24A C24 H24C 109.5
H24B C24 H24C 109.5
C23 C25 H25A 109.5
C23 C25 H25B 109.5
H25A C25 H25B 109.5
C23 C25 H25C 109.5
H25A C25 H25C 109.5
H25B C25 H25C 109.5
C31 C26 C27 116.8(4)
C31 C26 C23 121.1(4)
C27 C26 C23 122.1(4)
C26 C27 C28 121.4(5)
C26 C27 H27 119.3
C28 C27 H27 119.3
C29 C28 C27 120.0(5)
C29 C28 H28 120.0
C27 C28 H28 120.0
C28 C29 C30 119.8(5)
C28 C29 H29 120.1
C30 C29 H29 120.1
C29 C30 C31 120.0(5)
C29 C30 H30 120.0
C31 C30 H30 120.0
C30 C31 C26 121.8(5)
C30 C31 H31 119.1
C26 C31 H31 119.1
O2 C32 C33 115.9(4)
O2 C32 C35 109.9(4)
C33 C32 C35 109.9(4)
O2 C32 C34 104.8(4)
C33 C32 C34 106.9(4)
C35 C32 C34 109.0(4)
C32 C33 H33A 109.5
C32 C33 H33B 109.5
H33A C33 H33B 109.5
C32 C33 H33C 109.5
H33A C33 H33C 109.5
H33B C33 H33C 109.5
F1 C34 F3 105.9(4)
F1 C34 F2 109.8(5)
F3 C34 F2 105.4(4)
F1 C34 C32 111.0(4)
F3 C34 C32 113.3(4)
F2 C34 C32 111.1(4)
F4 C35 F6 107.1(5)
F4 C35 F5 106.7(5)
F6 C35 F5 105.8(5)
F4 C35 C32 113.8(5)
F6 C35 C32 113.5(5)
F5 C35 C32 109.5(4)

loop_
_geom_bond_atom_site_label_1
_geom_bond_atom_site_label_2
_geom_bond_distance
W1 O1 1.704(3)
W1 C22 1.885(4)
W1 O2 2.010(3)
W1 C1 2.246(4)
W1 Cl1 2.4145(11)
F1 C34 1.327(6)
N1 C1 1.353(6)
N1 C2 1.385(5)
N1 C4 1.457(6)
C1 N2 1.361(5)
O2 C32 1.385(5)
F2 C34 1.352(6)
N2 C3 1.379(5)
N2 C13 1.435(6)
C2 C3 1.329(6)
C2 H2 0.9500
F3 C34 1.350(6)
C3 H3 0.9500
F4 C35 1.317(6)
C4 C5 1.397(6)
C4 C9 1.398(6)
F5 C35 1.357(6)
C5 C6 1.384(7)
C5 C10 1.487(6)
F6 C35 1.341(6)
C6 C7 1.364(7)
C6 H6 0.9500
C7 C8 1.401(7)
C7 C11 1.509(7)
C8 C9 1.392(7)
C8 H8 0.9500
C9 C12 1.504(7)
C10 H10A 0.9800
C10 H10B 0.9800
C10 H10C 0.9800
C11 H11A 0.9800
C11 H11B 0.9800
C11 H11C 0.9800
C12 H12A 0.9800
C12 H12B 0.9800
C12 H12C 0.9800
C13 C14 1.389(6)
C13 C18 1.404(6)
C14 C15 1.384(6)
C14 C19 1.516(6)
C15 C16 1.386(6)
C15 H15 0.9500
C16 C17 1.389(6)
C16 C20 1.501(6)
C17 C18 1.377(6)
C17 H17 0.9500
C18 C21 1.506(6)
C19 H19A 0.9800
C19 H19B 0.9800
C19 H19C 0.9800
C20 H20A 0.9800
C20 H20B 0.9800
C20 H20C 0.9800
C21 H21A 0.9800
C21 H21B 0.9800
C21 H21C 0.9800
C22 C23 1.527(6)
C22 H22 1.00(4)
C23 C25 1.535(6)
C23 C26 1.536(6)
C23 C24 1.538(6)
C24 H24A 0.9800
C24 H24B 0.9800
C24 H24C 0.9800
C25 H25A 0.9800
C25 H25B 0.9800
C25 H25C 0.9800
C26 C31 1.385(6)
C26 C27 1.392(6)
C27 C28 1.394(6)
C27 H27 0.9500
C28 C29 1.359(7)
C28 H28 0.9500
C29 C30 1.374(6)
C29 H29 0.9500
C30 C31 1.381(6)
C30 H30 0.9500
C31 H31 0.9500
C32 C33 1.513(7)
C32 C35 1.523(7)
C32 C34 1.542(7)
C33 H33A 0.9800
C33 H33B 0.9800
C33 H33C 0.9800

loop_
_geom_torsion_atom_site_label_1
_geom_torsion_atom_site_label_2
_geom_torsion_atom_site_label_3
_geom_torsion_atom_site_label_4
_geom_torsion
C2 N1 C1 N2 -0.9(5)
C4 N1 C1 N2 166.5(4)
C2 N1 C1 W1 167.9(4)
C4 N1 C1 W1 -24.7(7)
O1 W1 C1 N1 125.2(5)
C22 W1 C1 N1 23.0(5)
O2 W1 C1 N1 -128.5(4)
Cl1 W1 C1 N1 -81.1(5)
O1 W1 C1 N2 -67.2(4)
C22 W1 C1 N2 -169.5(3)
O2 W1 C1 N2 39.1(6)
Cl1 W1 C1 N2 86.5(3)
O1 W1 O2 C32 50.6(4)
C22 W1 O2 C32 154.7(4)
C1 W1 O2 C32 -53.8(6)
Cl1 W1 O2 C32 -100.6(4)
N1 C1 N2 C3 0.6(5)
W1 C1 N2 C3 -170.5(3)
N1 C1 N2 C13 -173.8(4)
W1 C1 N2 C13 15.1(6)
C1 N1 C2 C3 0.9(5)
C4 N1 C2 C3 -167.9(4)
N1 C2 C3 N2 -0.5(5)
C1 N2 C3 C2 -0.1(5)
C13 N2 C3 C2 174.5(4)
C1 N1 C4 C5 100.9(5)
C2 N1 C4 C5 -92.6(5)
C1 N1 C4 C9 -87.6(6)
C2 N1 C4 C9 78.8(5)
C9 C4 C5 C6 2.8(7)
N1 C4 C5 C6 173.6(4)
C9 C4 C5 C10 -174.2(4)
N1 C4 C5 C10 -3.3(6)
C4 C5 C6 C7 -2.5(7)
C10 C5 C6 C7 174.3(4)
C5 C6 C7 C8 1.4(7)
C5 C6 C7 C11 -178.0(5)
C6 C7 C8 C9 -0.3(7)
C11 C7 C8 C9 179.1(5)
C7 C8 C9 C4 0.5(7)
C7 C8 C9 C12 -179.3(4)
C5 C4 C9 C8 -1.8(7)
N1 C4 C9 C8 -173.0(4)
C5 C4 C9 C12 178.0(4)
N1 C4 C9 C12 6.9(6)
C1 N2 C13 C14 -103.7(5)
C3 N2 C13 C14 82.5(5)
C1 N2 C13 C18 80.0(5)
C3 N2 C13 C18 -93.8(5)
C18 C13 C14 C15 -5.1(6)
N2 C13 C14 C15 178.7(4)
C18 C13 C14 C19 171.4(4)
N2 C13 C14 C19 -4.8(6)
C13 C14 C15 C16 0.3(7)
C19 C14 C15 C16 -176.2(4)
C14 C15 C16 C17 4.3(7)
C14 C15 C16 C20 -177.5(4)
C15 C16 C17 C18 -4.3(7)
C20 C16 C17 C18 177.6(4)
C16 C17 C18 C13 -0.3(7)
C16 C17 C18 C21 177.5(4)
C14 C13 C18 C17 5.1(6)
N2 C13 C18 C17 -178.6(4)
C14 C13 C18 C21 -172.7(4)
N2 C13 C18 C21 3.6(6)
O1 W1 C22 C23 6.9(5)
O2 W1 C22 C23 -93.5(5)
C1 W1 C22 C23 98.6(5)
Cl1 W1 C22 C23 -179.5(5)
W1 C22 C23 C25 -22.7(7)
W1 C22 C23 C26 95.4(6)
W1 C22 C23 C24 -143.1(4)
C22 C23 C26 C31 -50.5(6)
C25 C23 C26 C31 69.3(5)
C24 C23 C26 C31 -168.9(4)
C22 C23 C26 C27 130.3(5)
C25 C23 C26 C27 -109.8(5)
C24 C23 C26 C27 11.9(6)
C31 C26 C27 C28 -0.9(7)
C23 C26 C27 C28 178.3(4)
C26 C27 C28 C29 1.9(8)
C27 C28 C29 C30 -2.6(8)
C28 C29 C30 C31 2.4(8)
C29 C30 C31 C26 -1.4(7)
C27 C26 C31 C30 0.6(7)
C23 C26 C31 C30 -178.6(4)
W1 O2 C32 C33 -32.1(6)
W1 O2 C32 C35 93.3(5)
W1 O2 C32 C34 -149.7(3)
O2 C32 C34 F1 67.0(5)
C33 C32 C34 F1 -56.6(5)
C35 C32 C34 F1 -175.4(4)
O2 C32 C34 F3 -174.0(4)
C33 C32 C34 F3 62.4(6)
C35 C32 C34 F3 -56.4(6)
O2 C32 C34 F2 -55.5(5)
C33 C32 C34 F2 -179.2(4)
C35 C32 C34 F2 62.1(6)
O2 C32 C35 F4 49.7(6)
C33 C32 C35 F4 178.4(4)
C34 C32 C35 F4 -64.7(6)
O2 C32 C35 F6 172.4(4)
C33 C32 C35 F6 -58.8(6)
C34 C32 C35 F6 58.1(6)
O2 C32 C35 F5 -69.7(5)
C33 C32 C35 F5 59.1(6)
C34 C32 C35 F5 176.0(4)
